data_2216330
loop_
_publ_author_name
'Betz, Richard'
'Kl\"ufers, Peter'

_publ_section_title
;
 2,2-Dicyclopropylglycolic acid
;
_journal_coeditor_code BT2631
_journal_issue 12
_journal_name_full 'Acta Crystallographica Section E'
_journal_page_first o4921
_journal_page_last o4921
_journal_paper_doi 10.1107/S1600536807061168
_journal_volume 63
_journal_year 2007
_chemical_formula_iupac 'C8 H12 O3'
_chemical_formula_moiety 'C8 H12 O3'
_chemical_formula_sum 'C8 H12 O3'
_chemical_formula_weight 156.18
_chemical_name_common '2,2-Di(cyclopropyl)glycolic acid'
_chemical_name_systematic
;
2,2-Dicyclopropylglycolic acid
;
_space_group_IT_number 2
_symmetry_cell_setting triclinic
_symmetry_space_group_name_Hall '-P 1'
_symmetry_space_group_name_H-M 'P -1'
_atom_sites_solution_hydrogens geom
_atom_sites_solution_primary direct
_atom_sites_solution_secondary difmap
_audit_creation_method 'form98_non/compatible with shelxl97-2'
_cell_angle_alpha 92.107(3)
_cell_angle_beta 100.758(3)
_cell_angle_gamma 112.263(3)
_cell_formula_units_Z 2
_cell_length_a 5.8595(3)
_cell_length_b 7.2955(3)
_cell_length_c 10.5515(5)
_cell_measurement_reflns_used 3975
_cell_measurement_temperature 200(2)
_cell_measurement_theta_max 26.022
_cell_measurement_theta_min 3.134
_cell_volume 407.22(3)
_computing_cell_refinement 'Scalepack (Otwinowski & Minor 1997)'
_computing_data_collection 'COLLECT (Nonius, 2004)'
_computing_data_reduction 'Denzo and Scalepack (Otwinowski & Minor 1997)'
_computing_molecular_graphics 'ORTEPIII (Burnett & Johnson, 1996)'
_computing_publication_material 'SHELXL97 (Sheldrick, 1997)'
_computing_structure_refinement 'SHELXL97 (Sheldrick, 1997)'
_computing_structure_solution 'SHELXS97 (Sheldrick, 1997)'
_diffrn_ambient_temperature 200(2)
_diffrn_measured_fraction_theta_full 0.995
_diffrn_measured_fraction_theta_max 0.995
_diffrn_measurement_device '95mm CCD camera on \k-goniostat'
_diffrn_measurement_device_type 'Nonius KappaCCD'
_diffrn_measurement_method 'CCD; rotation images; thick slices'
_diffrn_radiation_monochromator 'MONTEL, graded multilayered X-ray optics'
_diffrn_radiation_source 'rotating anode'
_diffrn_radiation_type MoK\a
_diffrn_radiation_wavelength 0.71073
_diffrn_reflns_av_R_equivalents 0.0259
_diffrn_reflns_av_sigmaI/netI 0.0425
_diffrn_reflns_limit_h_max 7
_diffrn_reflns_limit_h_min -7
_diffrn_reflns_limit_k_max 8
_diffrn_reflns_limit_k_min -8
_diffrn_reflns_limit_l_max 12
_diffrn_reflns_limit_l_min -12
_diffrn_reflns_number 3030
_diffrn_reflns_theta_full 26.01
_diffrn_reflns_theta_max 26.01
_diffrn_reflns_theta_min 3.42
_exptl_absorpt_coefficient_mu 0.097
_exptl_absorpt_correction_type none
_exptl_crystal_colour colourless
_exptl_crystal_density_diffrn 1.274
_exptl_crystal_density_method 'not measured'
_exptl_crystal_description block
_exptl_crystal_F_000 168
_exptl_crystal_size_max 0.16
_exptl_crystal_size_mid 0.13
_exptl_crystal_size_min 0.08
_refine_diff_density_max 0.194
_refine_diff_density_min -0.179
_refine_ls_extinction_coef 0.096(12)
_refine_ls_extinction_expression Fc^*^=kFc[1+0.001xFc^2^\l^3^/sin(2\q)]^-1/4^
_refine_ls_extinction_method SHELXL
_refine_ls_goodness_of_fit_ref 1.043
_refine_ls_hydrogen_treatment constr
_refine_ls_matrix_type full
_refine_ls_number_parameters 103
_refine_ls_number_reflns 1594
_refine_ls_number_restraints 0
_refine_ls_restrained_S_all 1.043
_refine_ls_R_factor_all 0.0567
_refine_ls_R_factor_gt 0.0386
_refine_ls_shift/su_max 0.000
_refine_ls_shift/su_mean 0.000
_refine_ls_structure_factor_coef Fsqd
_refine_ls_weighting_details 'calc w=1/[\s^2^(Fo^2^)+(0.0406P)^2^+0.1023P] where P=(Fo^2^+2Fc^2^)/3'
_refine_ls_weighting_scheme calc
_refine_ls_wR_factor_gt 0.0935
_refine_ls_wR_factor_ref 0.1035
_reflns_number_gt 1221
_reflns_number_total 1594
_reflns_threshold_expression >2sigma(I)
_cod_data_source_file bt2631.cif
_cod_data_source_block I
_cod_database_code 2216330
_cod_database_fobs_code 2216330

loop_
_symmetry_equiv_pos_as_xyz
'x, y, z'
'-x, -y, -z'

loop_
_atom_site_type_symbol
_atom_site_label
_atom_site_fract_x
_atom_site_fract_y
_atom_site_fract_z
_atom_site_U_iso_or_equiv
_atom_site_adp_type
_atom_site_calc_flag
_atom_site_refinement_flags
_atom_site_occupancy
O O3 0.45110(17) 0.71307(15) 0.64164(10) 0.0310(3) Uani d . 1
H H83 0.4429 0.6235 0.5865 0.037 Uiso calc R 1
O O1 0.78873(19) 0.61259(16) 0.55317(11) 0.0356(3) Uani d . 1
O O2 1.11508(19) 0.85312(17) 0.68539(12) 0.0388(4) Uani d . 1
H H82 1.1983 0.7962 0.6561 0.047 Uiso calc R 1
C C1 0.8731(3) 0.7539(2) 0.63559(14) 0.0237(4) Uani d . 1
C C2 0.7095(2) 0.8385(2) 0.69426(14) 0.0231(4) Uani d . 1
C C3 0.7557(3) 1.0442(2) 0.65394(15) 0.0304(4) Uani d . 1
H H3 0.7210 1.0464 0.5577 0.037 Uiso calc R 1
C C4 0.9573(3) 1.2317(2) 0.7267(2) 0.0468(5) Uani d . 1
H H4A 1.0446 1.3374 0.6757 0.056 Uiso calc R 1
H H4B 1.0650 1.2212 0.8081 0.056 Uiso calc R 1
C C5 0.6863(3) 1.1889(2) 0.72612(19) 0.0451(5) Uani d . 1
H H5A 0.6063 1.2680 0.6746 0.054 Uiso calc R 1
H H5B 0.6267 1.1517 0.8070 0.054 Uiso calc R 1
C C6 0.7678(3) 0.8316(2) 0.83998(15) 0.0282(4) Uani d . 1
H H6 0.9396 0.9278 0.8863 0.034 Uiso calc R 1
C C7 0.6769(4) 0.6371(3) 0.89413(19) 0.0483(5) Uani d . 1
H H7A 0.5677 0.5164 0.8328 0.058 Uiso calc R 1
H H7B 0.7929 0.6153 0.9674 0.058 Uiso calc R 1
C C8 0.5697(3) 0.7866(3) 0.91947(17) 0.0397(5) Uani d . 1
H H8A 0.6198 0.8577 1.0083 0.048 Uiso calc R 1
H H8B 0.3944 0.7589 0.8736 0.048 Uiso calc R 1

loop_
_atom_site_aniso_label
_atom_site_aniso_U_11
_atom_site_aniso_U_22
_atom_site_aniso_U_33
_atom_site_aniso_U_12
_atom_site_aniso_U_13
_atom_site_aniso_U_23
O3 0.0178(5) 0.0361(6) 0.0352(7) 0.0091(5) 0.0027(5) -0.0136(5)
O1 0.0252(6) 0.0375(7) 0.0403(7) 0.0106(5) 0.0055(5) -0.0140(5)
O2 0.0188(6) 0.0469(7) 0.0477(8) 0.0137(5) 0.0024(5) -0.0166(6)
C1 0.0197(7) 0.0277(8) 0.0242(8) 0.0100(6) 0.0044(6) 0.0013(6)
C2 0.0167(7) 0.0257(8) 0.0250(8) 0.0077(6) 0.0026(6) -0.0029(6)
C3 0.0340(9) 0.0326(9) 0.0284(9) 0.0162(7) 0.0088(7) 0.0035(7)
C4 0.0463(11) 0.0298(10) 0.0559(12) 0.0049(8) 0.0130(9) 0.0055(8)
C5 0.0573(12) 0.0325(10) 0.0571(12) 0.0238(9) 0.0257(10) 0.0076(8)
C6 0.0265(8) 0.0331(8) 0.0247(8) 0.0121(7) 0.0043(6) 0.0005(6)
C7 0.0696(13) 0.0442(11) 0.0415(11) 0.0291(10) 0.0203(10) 0.0149(8)
C8 0.0403(10) 0.0526(11) 0.0305(9) 0.0199(8) 0.0142(8) 0.0051(8)

loop_
_atom_type_symbol
_atom_type_description
_atom_type_scat_dispersion_real
_atom_type_scat_dispersion_imag
_atom_type_scat_source
C C 0.0033 0.0016 'International Tables Vol C Tables 4.2.6.8 and 6.1.1.4'
H H 0.0000 0.0000 'International Tables Vol C Tables 4.2.6.8 and 6.1.1.4'
O O 0.0106 0.0060 'International Tables Vol C Tables 4.2.6.8 and 6.1.1.4'

loop_
_geom_angle_atom_site_label_1
_geom_angle_atom_site_label_2
_geom_angle_atom_site_label_3
_geom_angle
C2 O3 H83 109.5
C1 O2 H82 109.5
O1 C1 O2 124.35(13)
O1 C1 C2 123.54(13)
O2 C1 C2 112.11(12)
O3 C2 C3 108.01(12)
O3 C2 C6 109.26(12)
C3 C2 C6 114.76(12)
O3 C2 C1 108.04(11)
C3 C2 C1 109.06(12)
C6 C2 C1 107.53(12)
C4 C3 C5 60.16(12)
C4 C3 C2 124.26(14)
C5 C3 C2 121.31(13)
C4 C3 H3 113.6
C5 C3 H3 113.6
C2 C3 H3 113.6
C3 C4 C5 60.20(11)
C3 C4 H4A 117.8
C5 C4 H4A 117.8
C3 C4 H4B 117.8
C5 C4 H4B 117.8
H4A C4 H4B 114.9
C4 C5 C3 59.63(11)
C4 C5 H5A 117.8
C3 C5 H5A 117.8
C4 C5 H5B 117.8
C3 C5 H5B 117.8
H5A C5 H5B 114.9
C7 C6 C8 59.66(11)
C7 C6 C2 120.19(14)
C8 C6 C2 122.65(13)
C7 C6 H6 114.5
C8 C6 H6 114.5
C2 C6 H6 114.5
C8 C7 C6 60.49(11)
C8 C7 H7A 117.7
C6 C7 H7A 117.7
C8 C7 H7B 117.7
C6 C7 H7B 117.7
H7A C7 H7B 114.8
C7 C8 C6 59.85(11)
C7 C8 H8A 117.8
C6 C8 H8A 117.8
C7 C8 H8B 117.8
C6 C8 H8B 117.8
H8A C8 H8B 114.9

loop_
_geom_bond_atom_site_label_1
_geom_bond_atom_site_label_2
_geom_bond_distance
O3 C2 1.4273(16)
O3 H83 0.8400
O1 C1 1.2046(17)
O2 C1 1.3139(17)
O2 H82 0.8400
C1 C2 1.525(2)
C2 C3 1.513(2)
C2 C6 1.518(2)
C3 C4 1.489(2)
C3 C5 1.497(2)
C3 H3 1.0000
C4 C5 1.497(3)
C4 H4A 0.9900
C4 H4B 0.9900
C5 H5A 0.9900
C5 H5B 0.9900
C6 C7 1.492(2)
C6 C8 1.501(2)
C6 H6 1.0000
C7 C8 1.489(2)
C7 H7A 0.9900
C7 H7B 0.9900
C8 H8A 0.9900
C8 H8B 0.9900

loop_
_geom_hbond_atom_site_label_D
_geom_hbond_atom_site_label_H
_geom_hbond_atom_site_label_A
_geom_hbond_site_symmetry_A
_geom_hbond_distance_DH
_geom_hbond_distance_HA
_geom_hbond_distance_DA
_geom_hbond_angle_DHA
O2 H82 O3 1_655 0.84 1.83 2.6387(16) 161
O3 H83 O1 . 0.84 2.15 2.6572(16) 119
O3 H83 O1 2_666 0.84 2.07 2.8067(15) 146
C8 H8B O2 1_455 0.99 2.61 3.470(2) 145

loop_
_geom_torsion_atom_site_label_1
_geom_torsion_atom_site_label_2
_geom_torsion_atom_site_label_3
_geom_torsion_atom_site_label_4
_geom_torsion
O1 C1 C2 O3 4.3(2)
O2 C1 C2 O3 -175.78(12)
O1 C1 C2 C3 -112.91(16)
O2 C1 C2 C3 67.05(16)
O1 C1 C2 C6 122.07(16)
O2 C1 C2 C6 -57.96(16)
O3 C2 C3 C4 154.67(14)
C6 C2 C3 C4 32.5(2)
C1 C2 C3 C4 -88.14(18)
O3 C2 C3 C5 81.55(17)
C6 C2 C3 C5 -40.6(2)
C1 C2 C3 C5 -161.26(15)
C2 C3 C4 C5 -109.52(17)
C2 C3 C5 C4 114.25(17)
O3 C2 C6 C7 44.52(18)
C3 C2 C6 C7 165.97(14)
C1 C2 C6 C7 -72.51(17)
O3 C2 C6 C8 -26.75(19)
C3 C2 C6 C8 94.70(17)
C1 C2 C6 C8 -143.77(15)
C2 C6 C7 C8 -112.50(16)
C2 C6 C8 C7 108.48(17)

loop_
_cod_related_entry_id
_cod_related_entry_database
_cod_related_entry_code
1 ChemSpider 21120478
